data_4030961
loop_
_publ_author_name
'Hu, Zhi-Peng'
'Zhuang, Zhe'
'Liao, Wei-Wei'

_publ_section_title
;
 Asymmetric Synthesis of Dihydronaphthoquinones Containing Adjacent
 Stereocenters via a Sulfa-Michael Addition Triggered Ring-Expansion
 Approach.
;
_journal_issue 9
_journal_name_full 'The Journal of organic chemistry'
_journal_page_first 4627
_journal_page_last 4637
_journal_paper_doi 10.1021/acs.joc.5b00502
_journal_volume 80
_journal_year 2015
_chemical_absolute_configuration unk
_chemical_formula_moiety 'C21 H16 Br N O4'
_chemical_formula_sum 'C21 H16 Br N O4'
_chemical_formula_weight 426.26
_chemical_name_systematic
; 
 ? 
;
_space_group_IT_number 19
_symmetry_cell_setting orthorhombic
_symmetry_space_group_name_Hall 'P 2ac 2ab'
_symmetry_space_group_name_H-M 'P 21 21 21'
_atom_sites_solution_hydrogens geom
_atom_sites_solution_primary direct
_atom_sites_solution_secondary difmap
_audit_creation_method SHELXL-97
_cell_angle_alpha 90.00
_cell_angle_beta 90.00
_cell_angle_gamma 90.00
_cell_formula_units_Z 4
_cell_length_a 7.8772(16)
_cell_length_b 9.0475(18)
_cell_length_c 26.626(5)
_cell_measurement_reflns_used 11635
_cell_measurement_temperature 293(2)
_cell_measurement_theta_max 27.48
_cell_measurement_theta_min 3.01
_cell_volume 1897.6(6)
_computing_structure_refinement 'SHELXL-97 (Sheldrick, 1997)'
_computing_structure_solution 'SHELXS-97 (Sheldrick, 1990)'
_diffrn_ambient_temperature 293(2)
_diffrn_measured_fraction_theta_full 0.996
_diffrn_measured_fraction_theta_max 0.996
_diffrn_radiation_monochromator graphite
_diffrn_radiation_source 'fine-focus sealed tube'
_diffrn_radiation_type MoK\a
_diffrn_radiation_wavelength 0.71073
_diffrn_reflns_av_R_equivalents 0.0705
_diffrn_reflns_av_sigmaI/netI 0.0671
_diffrn_reflns_limit_h_max 10
_diffrn_reflns_limit_h_min -10
_diffrn_reflns_limit_k_max 11
_diffrn_reflns_limit_k_min -11
_diffrn_reflns_limit_l_max 34
_diffrn_reflns_limit_l_min -34
_diffrn_reflns_number 18696
_diffrn_reflns_theta_full 27.47
_diffrn_reflns_theta_max 27.47
_diffrn_reflns_theta_min 3.00
_exptl_absorpt_coefficient_mu 2.192
_exptl_absorpt_correction_T_max 0.6872
_exptl_absorpt_correction_T_min 0.5849
_exptl_absorpt_correction_type multi-scan
_exptl_crystal_colour colorless
_exptl_crystal_density_diffrn 1.492
_exptl_crystal_density_method 'not measured'
_exptl_crystal_description block
_exptl_crystal_F_000 864
_exptl_crystal_size_max 0.27
_exptl_crystal_size_mid 0.22
_exptl_crystal_size_min 0.19
_refine_diff_density_max 0.624
_refine_diff_density_min -0.363
_refine_diff_density_rms 0.055
_refine_ls_abs_structure_details 'Flack H D (1983), Acta Cryst. A39, 876-881'
_refine_ls_abs_structure_Flack -0.011(14)
_refine_ls_extinction_method none
_refine_ls_goodness_of_fit_ref 0.939
_refine_ls_hydrogen_treatment constr
_refine_ls_matrix_type full
_refine_ls_number_parameters 263
_refine_ls_number_reflns 4341
_refine_ls_number_restraints 6
_refine_ls_restrained_S_all 0.948
_refine_ls_R_factor_all 0.1059
_refine_ls_R_factor_gt 0.0518
_refine_ls_shift/su_max 0.001
_refine_ls_shift/su_mean 0.000
_refine_ls_structure_factor_coef Fsqd
_refine_ls_weighting_details 'calc w=1/[\s^2^(Fo^2^)+(0.0753P)^2^+0.0000P] where P=(Fo^2^+2Fc^2^)/3'
_refine_ls_weighting_scheme calc
_refine_ls_wR_factor_gt 0.1131
_refine_ls_wR_factor_ref 0.1354
_reflns_number_gt 2547
_reflns_number_total 4341
_reflns_threshold_expression >2sigma(I)
_cod_data_source_file jo5b00502_si_001.cif
_cod_data_source_block 4h46a
_cod_depositor_comments 'Adding full bibliography for 4030961.cif.'
_cod_original_cell_volume 1897.6(7)
_cod_database_code 4030961

loop_
_symmetry_equiv_pos_as_xyz
'x, y, z'
'-x+1/2, -y, z+1/2'
'-x, y+1/2, -z+1/2'
'x+1/2, -y+1/2, -z'

loop_
_atom_site_label
_atom_site_type_symbol
_atom_site_fract_x
_atom_site_fract_y
_atom_site_fract_z
_atom_site_U_iso_or_equiv
_atom_site_adp_type
_atom_site_occupancy
_atom_site_symmetry_multiplicity
_atom_site_calc_flag
_atom_site_refinement_flags
_atom_site_disorder_assembly
_atom_site_disorder_group
Br1 Br 0.59809(8) 1.28430(6) 0.806101(19) 0.0771(2) Uani 1 1 d . . .
C1 C 0.7249(6) 1.2690(5) 0.86644(17) 0.0589(12) Uani 1 1 d . . .
C2 C 0.7957(9) 1.3993(6) 0.8838(2) 0.0763(16) Uani 1 1 d . . .
H2 H 0.7818 1.4865 0.8657 0.092 Uiso 1 1 calc R . .
C3 C 0.8867(9) 1.3990(6) 0.9278(2) 0.0800(17) Uani 1 1 d . . .
H3 H 0.9327 1.4865 0.9401 0.096 Uiso 1 1 calc R . .
C4 C 0.9097(8) 1.2686(7) 0.95371(19) 0.0827(16) Uani 1 1 d . . .
H4 H 0.9740 1.2679 0.9830 0.099 Uiso 1 1 calc R . .
C5 C 0.8377(8) 1.1392(6) 0.93637(18) 0.0704(16) Uani 1 1 d . . .
H5 H 0.8525 1.0524 0.9546 0.085 Uiso 1 1 calc R . .
C6 C 0.7429(6) 1.1359(5) 0.89200(17) 0.0536(12) Uani 1 1 d . . .
C7 C 0.6637(6) 0.9926(5) 0.87289(15) 0.0519(11) Uani 1 1 d . . .
H7 H 0.6042 1.0202 0.8420 0.062 Uiso 1 1 calc R . .
C8 C 0.5244(7) 0.9316(5) 0.90790(16) 0.0565(12) Uani 1 1 d . . .
C9 C 0.3944(9) 1.0481(6) 0.9154(2) 0.0719(14) Uani 1 1 d . . .
C10 C 0.4418(5) 0.7891(5) 0.88983(16) 0.0534(11) Uani 1 1 d . . .
C11 C 0.3597(6) 0.7590(6) 0.8454(2) 0.0692(15) Uani 1 1 d . . .
H11 H 0.3462 0.8305 0.8206 0.083 Uiso 1 1 calc R . .
C12 C 0.2980(8) 0.6165(7) 0.8394(2) 0.0837(17) Uani 1 1 d . . .
H12 H 0.2455 0.5917 0.8092 0.100 Uiso 1 1 calc R . .
C13 C 0.3113(9) 0.5093(7) 0.8765(3) 0.0861(19) Uani 1 1 d . . .
H13 H 0.2637 0.4163 0.8718 0.103 Uiso 1 1 calc R . .
C14 C 0.3955(10) 0.5422(6) 0.9200(2) 0.0796(16) Uani 1 1 d . . .
H14 H 0.4089 0.4714 0.9450 0.095 Uiso 1 1 calc R . .
C15 C 0.4608(7) 0.6843(5) 0.92609(17) 0.0624(14) Uani 1 1 d . . .
C16 C 0.5569(8) 0.7457(6) 0.96842(19) 0.0783(18) Uani 1 1 d . . .
C17 C 0.7876(6) 0.8739(5) 0.85724(16) 0.0522(11) Uani 1 1 d . . .
C18 C 0.9017(7) 0.8131(6) 0.88587(17) 0.0678(13) Uani 1 1 d . . .
H18A H 0.9735 0.7409 0.8729 0.081 Uiso 1 1 calc R . .
H18B H 0.9115 0.8417 0.9193 0.081 Uiso 1 1 calc R . .
C19 C 0.7716(8) 0.8285(7) 0.80395(19) 0.0828(17) Uani 1 1 d . A .
N1 N 0.2987(8) 1.1410(7) 0.9183(3) 0.1065(19) Uani 1 1 d . . .
O1 O 0.6038(7) 0.6939(5) 1.00670(13) 0.1104(16) Uani 1 1 d . . .
O2 O 0.5924(6) 0.8927(4) 0.95662(10) 0.0704(9) Uani 1 1 d . . .
O3 O 0.6754(7) 0.8830(6) 0.77482(14) 0.1128(18) Uani 1 1 d . . .
O4 O 0.8723(8) 0.7186(6) 0.79198(15) 0.141(2) Uani 1 1 d D . .
C20 C 0.906(3) 0.7096(16) 0.7345(4) 0.117(7) Uani 0.484(19) 1 d PD A 1
H20A H 0.8188 0.7621 0.7157 0.141 Uiso 0.484(19) 1 calc PR A 1
H20B H 1.0159 0.7498 0.7259 0.141 Uiso 0.484(19) 1 calc PR A 1
C21 C 0.899(4) 0.5581(16) 0.7251(6) 0.165(12) Uani 0.484(19) 1 d PD A 1
H21A H 0.9182 0.5402 0.6900 0.248 Uiso 0.484(19) 1 calc PR A 1
H21B H 0.7887 0.5211 0.7343 0.248 Uiso 0.484(19) 1 calc PR A 1
H21C H 0.9841 0.5088 0.7446 0.248 Uiso 0.484(19) 1 calc PR A 1
C20' C 0.8205(17) 0.6188(17) 0.7467(4) 0.081(5) Uani 0.516(19) 1 d PD A 2
H20C H 0.8454 0.5154 0.7529 0.097 Uiso 0.516(19) 1 calc PR A 2
H20D H 0.7014 0.6299 0.7382 0.097 Uiso 0.516(19) 1 calc PR A 2
C21' C 0.927(2) 0.679(3) 0.7095(5) 0.131(8) Uani 0.516(19) 1 d PD A 2
H21D H 0.9095 0.6285 0.6783 0.196 Uiso 0.516(19) 1 calc PR A 2
H21E H 1.0437 0.6683 0.7196 0.196 Uiso 0.516(19) 1 calc PR A 2
H21F H 0.9019 0.7823 0.7053 0.196 Uiso 0.516(19) 1 calc PR A 2

loop_
_atom_site_aniso_label
_atom_site_aniso_U_11
_atom_site_aniso_U_22
_atom_site_aniso_U_33
_atom_site_aniso_U_23
_atom_site_aniso_U_13
_atom_site_aniso_U_12
Br1 0.0882(4) 0.0750(3) 0.0681(3) 0.0172(3) -0.0115(3) -0.0027(3)
C1 0.054(3) 0.064(3) 0.058(2) -0.005(2) 0.010(2) -0.001(2)
C2 0.082(4) 0.065(3) 0.082(4) 0.001(3) 0.007(3) -0.010(3)
C3 0.080(4) 0.068(3) 0.092(4) -0.014(3) -0.006(4) -0.025(3)
C4 0.090(4) 0.088(4) 0.070(3) -0.015(3) -0.017(3) -0.003(4)
C5 0.085(5) 0.068(3) 0.058(3) -0.005(3) -0.021(3) -0.006(3)
C6 0.051(3) 0.054(2) 0.056(2) -0.004(2) 0.005(2) -0.004(2)
C7 0.054(3) 0.058(2) 0.044(2) -0.002(2) -0.0010(19) 0.001(2)
C8 0.059(3) 0.065(3) 0.045(2) -0.003(2) 0.005(2) 0.000(2)
C9 0.066(4) 0.065(3) 0.085(3) -0.013(3) 0.025(4) 0.005(3)
C10 0.042(3) 0.055(2) 0.063(2) -0.004(2) 0.0090(19) -0.004(2)
C11 0.063(4) 0.067(3) 0.078(3) -0.009(3) -0.011(2) 0.003(2)
C12 0.074(4) 0.079(4) 0.098(4) -0.023(4) -0.009(3) -0.009(3)
C13 0.079(4) 0.060(3) 0.119(5) -0.010(4) 0.014(4) -0.014(3)
C14 0.091(5) 0.064(3) 0.084(3) 0.003(3) 0.016(4) -0.003(4)
C15 0.065(4) 0.064(3) 0.058(3) -0.005(2) 0.015(2) -0.005(2)
C16 0.089(5) 0.090(4) 0.056(3) 0.003(3) 0.019(3) -0.012(3)
C17 0.056(3) 0.058(2) 0.043(2) -0.003(2) 0.001(2) 0.000(2)
C18 0.070(3) 0.080(3) 0.053(2) 0.000(2) -0.004(3) 0.013(3)
C19 0.102(5) 0.098(4) 0.048(2) -0.017(3) -0.010(3) 0.039(4)
N1 0.090(4) 0.082(3) 0.147(5) -0.020(4) 0.027(4) 0.018(3)
O1 0.150(4) 0.129(4) 0.0518(19) 0.031(2) 0.001(2) -0.031(4)
O2 0.087(3) 0.080(2) 0.0442(15) -0.0030(15) 0.0068(19) -0.011(2)
O3 0.140(4) 0.143(4) 0.055(2) -0.029(2) -0.030(3) 0.062(3)
O4 0.174(5) 0.179(5) 0.071(2) -0.056(3) -0.030(3) 0.094(5)
C20 0.22(2) 0.090(10) 0.044(7) -0.006(8) 0.044(10) 0.028(16)
C21 0.32(3) 0.079(10) 0.094(11) -0.047(9) 0.069(18) -0.055(17)
C20' 0.074(9) 0.082(9) 0.086(9) 0.004(8) 0.011(7) -0.003(7)
C21' 0.121(14) 0.21(2) 0.061(8) -0.020(11) 0.025(8) -0.028(14)

loop_
_atom_type_symbol
_atom_type_description
_atom_type_scat_dispersion_real
_atom_type_scat_dispersion_imag
_atom_type_scat_source
C C 0.0033 0.0016 'International Tables Vol C Tables 4.2.6.8 and 6.1.1.4'
H H 0.0000 0.0000 'International Tables Vol C Tables 4.2.6.8 and 6.1.1.4'
N N 0.0061 0.0033 'International Tables Vol C Tables 4.2.6.8 and 6.1.1.4'
O O 0.0106 0.0060 'International Tables Vol C Tables 4.2.6.8 and 6.1.1.4'
Br Br -0.2901 2.4595 'International Tables Vol C Tables 4.2.6.8 and 6.1.1.4'

loop_
_geom_angle_atom_site_label_1
_geom_angle_atom_site_label_2
_geom_angle_atom_site_label_3
_geom_angle
C2 C1 C6 122.3(5)
C2 C1 Br1 115.6(4)
C6 C1 Br1 122.1(4)
C1 C2 C3 119.5(5)
C1 C2 H2 120.2
C3 C2 H2 120.2
C4 C3 C2 119.8(5)
C4 C3 H3 120.1
C2 C3 H3 120.1
C3 C4 C5 120.3(5)
C3 C4 H4 119.9
C5 C4 H4 119.9
C4 C5 C6 121.3(5)
C4 C5 H5 119.3
C6 C5 H5 119.3
C1 C6 C5 116.8(5)
C1 C6 C7 122.1(4)
C5 C6 C7 121.2(4)
C17 C7 C6 115.6(4)
C17 C7 C8 111.9(4)
C6 C7 C8 113.1(4)
C17 C7 H7 105.0
C6 C7 H7 105.0
C8 C7 H7 105.0
O2 C8 C9 108.0(4)
O2 C8 C10 103.6(4)
C9 C8 C10 110.4(4)
O2 C8 C7 111.5(4)
C9 C8 C7 108.5(4)
C10 C8 C7 114.6(4)
N1 C9 C8 175.7(6)
C15 C10 C11 121.6(5)
C15 C10 C8 108.6(4)
C11 C10 C8 129.8(5)
C10 C11 C12 116.6(5)
C10 C11 H11 121.7
C12 C11 H11 121.7
C11 C12 C13 122.7(6)
C11 C12 H12 118.6
C13 C12 H12 118.6
C14 C13 C12 119.2(5)
C14 C13 H13 120.4
C12 C13 H13 120.4
C13 C14 C15 118.6(5)
C13 C14 H14 120.7
C15 C14 H14 120.7
C10 C15 C14 121.3(5)
C10 C15 C16 109.8(4)
C14 C15 C16 129.0(5)
O1 C16 O2 120.6(5)
O1 C16 C15 132.4(6)
O2 C16 C15 106.9(4)
C18 C17 C19 120.2(5)
C18 C17 C7 125.9(4)
C19 C17 C7 114.0(4)
C17 C18 H18A 120.0
C17 C18 H18B 120.0
H18A C18 H18B 120.0
O3 C19 O4 122.7(5)
O3 C19 C17 124.3(5)
O4 C19 C17 113.0(5)
C16 O2 C8 111.1(4)
C19 O4 C20 112.4(8)
C19 O4 C20' 117.9(7)
C20 O4 C20' 41.7(7)
C21 C20 O4 102.8(12)
C21 C20 H20A 111.2
O4 C20 H20A 111.2
C21 C20 H20B 111.2
O4 C20 H20B 111.2
H20A C20 H20B 109.1
C20 C21 H21A 109.5
C20 C21 H21B 109.5
H21A C21 H21B 109.5
C20 C21 H21C 109.5
H21A C21 H21C 109.5
H21B C21 H21C 109.5
C21' C20' O4 99.3(11)
C21' C20' H20C 111.9
O4 C20' H20C 111.9
C21' C20' H20D 111.9
O4 C20' H20D 111.9
H20C C20' H20D 109.6
C20' C21' H21D 109.5
C20' C21' H21E 109.5
H21D C21' H21E 109.5
C20' C21' H21F 109.5
H21D C21' H21F 109.5
H21E C21' H21F 109.5

loop_
_geom_bond_atom_site_label_1
_geom_bond_atom_site_label_2
_geom_bond_distance
Br1 C1 1.897(5)
C1 C2 1.384(7)
C1 C6 1.390(7)
C2 C3 1.374(8)
C2 H2 0.9300
C3 C4 1.379(8)
C3 H3 0.9300
C4 C5 1.381(8)
C4 H4 0.9300
C5 C6 1.398(7)
C5 H5 0.9300
C6 C7 1.526(7)
C7 C17 1.509(7)
C7 C8 1.542(7)
C7 H7 0.9800
C8 O2 1.447(6)
C8 C9 1.483(8)
C8 C10 1.522(7)
C9 N1 1.132(8)
C10 C15 1.361(7)
C10 C11 1.376(7)
C11 C12 1.387(8)
C11 H11 0.9300
C12 C13 1.389(9)
C12 H12 0.9300
C13 C14 1.367(9)
C13 H13 0.9300
C14 C15 1.394(7)
C14 H14 0.9300
C15 C16 1.467(7)
C16 O1 1.181(6)
C16 O2 1.395(7)
C17 C18 1.301(7)
C17 C19 1.482(6)
C18 H18A 0.9300
C18 H18B 0.9300
C19 O3 1.191(6)
C19 O4 1.312(7)
O4 C20 1.556(11)
O4 C20' 1.561(13)
C20 C21 1.394(16)
C20 H20A 0.9700
C20 H20B 0.9700
C21 H21A 0.9600
C21 H21B 0.9600
C21 H21C 0.9600
C20' C21' 1.411(15)
C20' H20C 0.9700
C20' H20D 0.9700
C21' H21D 0.9600
C21' H21E 0.9600
C21' H21F 0.9600

loop_
_geom_torsion_atom_site_label_1
_geom_torsion_atom_site_label_2
_geom_torsion_atom_site_label_3
_geom_torsion_atom_site_label_4
_geom_torsion
C6 C1 C2 C3 -0.2(9)
Br1 C1 C2 C3 178.7(5)
C1 C2 C3 C4 1.4(10)
C2 C3 C4 C5 -1.8(10)
C3 C4 C5 C6 1.2(10)
C2 C1 C6 C5 -0.4(8)
Br1 C1 C6 C5 -179.2(4)
C2 C1 C6 C7 179.7(5)
Br1 C1 C6 C7 0.9(7)
C4 C5 C6 C1 -0.1(8)
C4 C5 C6 C7 179.9(5)
C1 C6 C7 C17 114.5(5)
C5 C6 C7 C17 -65.4(6)
C1 C6 C7 C8 -114.6(5)
C5 C6 C7 C8 65.5(6)
C17 C7 C8 O2 69.6(5)
C6 C7 C8 O2 -63.1(5)
C17 C7 C8 C9 -171.6(4)
C6 C7 C8 C9 55.7(6)
C17 C7 C8 C10 -47.7(5)
C6 C7 C8 C10 179.6(4)
O2 C8 C9 N1 143(10)
C10 C8 C9 N1 -104(10)
C7 C8 C9 N1 22(10)
O2 C8 C10 C15 1.1(5)
C9 C8 C10 C15 -114.3(4)
C7 C8 C10 C15 122.8(4)
O2 C8 C10 C11 -178.6(5)
C9 C8 C10 C11 66.0(6)
C7 C8 C10 C11 -56.9(7)
C15 C10 C11 C12 -0.2(7)
C8 C10 C11 C12 179.4(5)
C10 C11 C12 C13 2.3(9)
C11 C12 C13 C14 -3.2(10)
C12 C13 C14 C15 1.9(10)
C11 C10 C15 C14 -0.9(8)
C8 C10 C15 C14 179.3(5)
C11 C10 C15 C16 178.4(5)
C8 C10 C15 C16 -1.4(6)
C13 C14 C15 C10 0.1(9)
C13 C14 C15 C16 -179.0(6)
C10 C15 C16 O1 -178.6(7)
C14 C15 C16 O1 0.6(11)
C10 C15 C16 O2 1.1(6)
C14 C15 C16 O2 -179.7(6)
C6 C7 C17 C18 59.4(7)
C8 C7 C17 C18 -72.0(7)
C6 C7 C17 C19 -120.1(5)
C8 C7 C17 C19 108.4(5)
C18 C17 C19 O3 -176.8(7)
C7 C17 C19 O3 2.8(10)
C18 C17 C19 O4 4.7(9)
C7 C17 C19 O4 -175.7(5)
O1 C16 O2 C8 179.4(5)
C15 C16 O2 C8 -0.3(6)
C9 C8 O2 C16 116.7(5)
C10 C8 O2 C16 -0.5(5)
C7 C8 O2 C16 -124.2(5)
O3 C19 O4 C20 22.7(13)
C17 C19 O4 C20 -158.8(10)
O3 C19 O4 C20' -23.3(11)
C17 C19 O4 C20' 155.3(7)
C19 O4 C20 C21 -139.1(19)
C20' O4 C20 C21 -31.6(17)
C19 O4 C20' C21' 100.7(14)
C20 O4 C20' C21' 7.7(15)
